data_4114670
loop_
_publ_author_name
'Shin-ichiro Noro'
'Ryo Kitaura'
'Mitsuru Kondo'
'Susumu Kitagawa'
'Tomohiko Ishii'
'Hiroyuki Matsuzaka'
'Masahiro Yamashita'

_publ_section_title
;
 Framework Engineering by Anions and Porous Functionalities of
 Cu(II)/4,4'-bpy Coordination Polymers
;
_journal_name_full 'Journal of the American Chemical Society'
_journal_page_first 2568
_journal_page_last 2583
_journal_paper_doi 10.1021/ja0113192
_journal_volume 124
_journal_year 2002
_chemical_formula_sum 'C20 H32 Cu F6 Ge N4 O8'
_chemical_formula_weight 706.62
_space_group_IT_number 123
_symmetry_cell_setting tetragonal
_symmetry_Int_Tables_number 123
_symmetry_space_group_name_Hall '-P 4 2'
_symmetry_space_group_name_H-M 'P 4/m m m'
_cell_angle_alpha 90
_cell_angle_beta 90
_cell_angle_gamma 90
_cell_formula_units_Z 1
_cell_length_a 11.113(4)
_cell_length_b 11.113(4)
_cell_length_c 8.263(6)
_cell_measurement_reflns_used 25
_cell_measurement_temperature 298
_cell_measurement_theta_max 14.9
_cell_measurement_theta_min 10.2
_cell_volume 1020.5(9)
_computing_cell_refinement 'MSC/AFC Diffractometer Control'
_computing_data_collection 'MSC/AFC Diffractometer Control'
_computing_data_reduction 'teXsan Ver. 1.11'
_computing_publication_material 'teXsan Ver. 1.11'
_computing_structure_refinement 'teXsan Ver. 1.10'
_computing_structure_solution SIR92
_diffrn_measured_fraction_theta_full 0.9867
_diffrn_measured_fraction_theta_max 0.9867
_diffrn_measurement_device_type 'Rigaku AFC7R'
_diffrn_measurement_method \w-2\q
_diffrn_radiation_type 'Mo K\a'
_diffrn_radiation_wavelength 0.7107
_diffrn_reflns_limit_h_max 14
_diffrn_reflns_limit_h_min 0
_diffrn_reflns_limit_k_max 10
_diffrn_reflns_limit_k_min 0
_diffrn_reflns_limit_l_max 10
_diffrn_reflns_limit_l_min 0
_diffrn_reflns_number 740
_diffrn_reflns_theta_full 27.64
_diffrn_reflns_theta_max 27.64
_diffrn_standards_decay_% 28.72
_diffrn_standards_interval_count 150
_diffrn_standards_number 3
_exptl_absorpt_coefficient_mu 1.318
_exptl_absorpt_correction_type none
_exptl_crystal_colour purple
_exptl_crystal_density_diffrn 1.150
_exptl_crystal_description block
_exptl_crystal_size_max 0.250
_exptl_crystal_size_mid 0.250
_exptl_crystal_size_min 0.250
_refine_diff_density_max 0.59
_refine_diff_density_min -0.82
_refine_ls_extinction_coef 0.007(6)
_refine_ls_extinction_method 'Zachariasen(1967) type 2 gaussian isotropic'
_refine_ls_goodness_of_fit_ref 2.635
_refine_ls_hydrogen_treatment noref
_refine_ls_number_parameters 45
_refine_ls_number_reflns 363
_refine_ls_R_factor_gt 0.0758
_refine_ls_shift/su_max 0.0089
_refine_ls_structure_factor_coef F
_refine_ls_weighting_details 'w = 1/[\s^2^(Fo) + 0.00002|Fo|^2^]'
_refine_ls_weighting_scheme calc
_refine_ls_wR_factor_ref 0.0757
_reflns_number_gt 363
_reflns_number_total 740
_reflns_threshold_expression F^2^>2.0\s(F^2^)
_cod_data_source_file ja0113192_2.cif
_cod_data_source_block {[Cu(GeF6)(4,4'-bpy)2].8H2O}n
_cod_original_cell_volume 1020.4(10)
_cod_original_formula_sum 'C20 H32 Cu F6 Ge N4 O8 '
_cod_database_code 4114670

loop_
_symmetry_equiv_pos_as_xyz
x,y,z
-x,-y,z
-x,y,z
x,-y,z
-y,x,z
y,-x,z
y,x,z
-y,-x,z
-x,-y,-z
x,y,-z
x,-y,-z
-x,y,-z
y,-x,-z
-y,x,-z
-y,-x,-z
y,x,-z

loop_
_atom_site_label
_atom_site_type_symbol
_atom_site_fract_x
_atom_site_fract_y
_atom_site_fract_z
_atom_site_U_iso_or_equiv
_atom_site_adp_type
_atom_site_occupancy
_atom_site_calc_flag
_atom_site_refinement_flags
Ge(1) Ge 1.0000 0.0000 0.5000 0.074(1) Uani 1.00 d S
Cu(1) Cu 1.0000 0.0000 1.0000 0.0185(7) Uani 1.00 d S
F(1) F 1.0000 0.0000 0.707(1) 0.037(2) Uani 1.00 d S
F(2) F 1.144(2) 0.0000 0.5000 0.11(1) Uani 0.50 d SP
F(3) F 1.106(2) 1.1060 0.5000 0.073(5) Uani 0.50 d SP
O(1) O 0.5000 0.143(6) 0.5000 0.47(4) Uani 1.00 d S
O(2) O 1.244(6) 1.2437 0.5000 0.88(4) Uani 1.00 d S
N(1) N 1.181(1) 0.0000 1.0000 0.023(4) Uani 1.00 d S
C(1) C 1.239(1) 0.0000 1.124(2) 0.110(7) Uani 1.00 d S
C(2) C 1.369(1) 0.0000 1.134(2) 0.143(8) Uani 1.00 d S
C(3) C 1.432(1) 0.0000 1.0000 0.040(5) Uani 1.00 d S
H(1) H 1.1958 0.0000 1.2297 0.1158 Uiso 1.00 calc S
H(2) H 1.4099 0.0000 1.2352 0.1476 Uiso 1.00 calc S

loop_
_atom_site_aniso_label
_atom_site_aniso_U_11
_atom_site_aniso_U_22
_atom_site_aniso_U_33
_atom_site_aniso_U_12
_atom_site_aniso_U_13
_atom_site_aniso_U_23
Ge(1) 0.078(3) 0.0779 0.066(4) 0.0000 0.0000 0.0000
Cu(1) 0.011(1) 0.0107 0.034(3) 0.0000 0.0000 0.0000
F(1) 0.045(5) 0.0446 0.021(8) 0.0000 0.0000 0.0000
F(2) 0.02(1) 0.28(6) 0.04(2) 0.0000 0.0000 0.0000
F(3) 0.09(1) 0.0873 0.04(2) -0.06(2) 0.0000 0.0000
O(1) 0.54(9) 0.8(1) 0.12(3) 0.0000 0.0000 0.0000
O(2) 1.2(2) 1.1744 0.29(6) -0.4(3) 0.0000 0.0000
N(1) 0.006(6) 0.045(9) 0.017(7) 0.0000 0.0000 0.0000
C(1) 0.024(7) 0.24(2) 0.07(1) 0.0000 0.026(8) 0.0000
C(2) 0.018(7) 0.39(3) 0.025(7) 0.0000 0.000(7) 0.0000
C(3) 0.014(8) 0.06(1) 0.042(10) 0.0000 0.0000 0.0000

loop_
_atom_type_symbol
_atom_type_description
_atom_type_scat_dispersion_real
_atom_type_scat_dispersion_imag
_atom_type_scat_source
C C 0.003 0.002
;International Tables for Crystallography
(1992, Vol. C, Tables 4.2.6.8 and 6.1.1.1)
;
H H 0.000 0.000
;International Tables for Crystallography
(1992, Vol. C, Table 6.1.1.2)
;
O O 0.011 0.006
;International Tables for Crystallography
(1992, Vol. C, Tables 4.2.6.8 and 6.1.1.1)
;
N N 0.006 0.003
;International Tables for Crystallography
(1992, Vol. C, Tables 4.2.6.8 and 6.1.1.1)
;
Cu Cu 0.320 1.265
;International Tables for Crystallography
(1992, Vol. C, Tables 4.2.6.8 and 6.1.1.1)
;
Ge Ge 0.155 1.800
;International Tables for Crystallography
(1992, Vol. C, Tables 4.2.6.8 and 6.1.1.1)
;
F F 0.017 0.010
;International Tables for Crystallography
(1992, Vol. C, Tables 4.2.6.8 and 6.1.1.1)
;

loop_
_geom_angle_atom_site_label_1
_geom_angle_atom_site_label_2
_geom_angle_atom_site_label_3
_geom_angle
_geom_angle_site_symmetry_1
_geom_angle_site_symmetry_2
_geom_angle_site_symmetry_3
_geom_angle_publ_flag
F(1) Ge(1) F(1) 180.0 . 9_756 0_555 yes
F(1) Ge(1) F(2) 90.0 . . 0_555 yes
F(1) Ge(1) F(2) 90.0 . 5_645 0_555 yes
F(1) Ge(1) F(2) 90.0 . 6_665 0_555 yes
F(1) Ge(1) F(2) 90.0 . 2_755 0_555 yes
F(1) Ge(1) F(3) 90.0 . 1_545 0_555 yes
F(1) Ge(1) F(3) 90.0 . 4_565 0_555 yes
F(1) Ge(1) F(3) 90.0 . 3_745 0_555 yes
F(1) Ge(1) F(3) 90.0 . 2_765 0_555 yes
F(1) Ge(1) F(2) 90.0 9_756 . 0_555 yes
F(1) Ge(1) F(2) 90.0 9_756 5_645 0_555 yes
F(1) Ge(1) F(2) 90.0 9_756 6_665 0_555 yes
F(1) Ge(1) F(2) 90.0 9_756 2_755 0_555 yes
F(1) Ge(1) F(3) 90.0 9_756 1_545 0_555 yes
F(1) Ge(1) F(3) 90.0 9_756 4_565 0_555 yes
F(1) Ge(1) F(3) 90.0 9_756 3_745 0_555 yes
F(1) Ge(1) F(3) 90.0 9_756 2_765 0_555 yes
F(2) Ge(1) F(2) 90.0 . 5_645 0_555 yes
F(2) Ge(1) F(2) 90.0 . 6_665 0_555 yes
F(2) Ge(1) F(2) 180.0 . 2_755 0_555 yes
F(2) Ge(1) F(3) 45.000(10) . 1_545 0_555 yes
F(2) Ge(1) F(3) 45.000(10) . 4_565 0_555 yes
F(2) Ge(1) F(3) 135.000(10) . 3_745 0_555 yes
F(2) Ge(1) F(3) 135.000(10) . 2_765 0_555 yes
F(2) Ge(1) F(2) 180.0 5_645 6_665 0_555 yes
F(2) Ge(1) F(2) 90.0 5_645 2_755 0_555 yes
F(2) Ge(1) F(3) 45.000(10) 5_645 1_545 0_555 yes
F(2) Ge(1) F(3) 135.000(10) 5_645 4_565 0_555 yes
F(2) Ge(1) F(3) 45.000(10) 5_645 3_745 0_555 yes
F(2) Ge(1) F(3) 135.000(10) 5_645 2_765 0_555 yes
F(2) Ge(1) F(2) 90.0 6_665 2_755 0_555 yes
F(2) Ge(1) F(3) 135.000(10) 6_665 1_545 0_555 yes
F(2) Ge(1) F(3) 45.000(10) 6_665 4_565 0_555 yes
F(2) Ge(1) F(3) 135.000(10) 6_665 3_745 0_555 yes
F(2) Ge(1) F(3) 45.000(10) 6_665 2_765 0_555 yes
F(2) Ge(1) F(3) 135.000(10) 2_755 1_545 0_555 yes
F(2) Ge(1) F(3) 135.000(10) 2_755 4_565 0_555 yes
F(2) Ge(1) F(3) 45.000(10) 2_755 3_745 0_555 yes
F(2) Ge(1) F(3) 45.000(10) 2_755 2_765 0_555 yes
F(3) Ge(1) F(3) 90.00(2) 1_545 4_565 0_555 yes
F(3) Ge(1) F(3) 90.00(2) 1_545 3_745 0_555 yes
F(3) Ge(1) F(3) 180.0 1_545 2_765 0_555 yes
F(3) Ge(1) F(3) 180.0 4_565 3_745 0_555 yes
F(3) Ge(1) F(3) 90.00(2) 4_565 2_765 0_555 yes
F(3) Ge(1) F(3) 90.00(2) 3_745 2_765 0_555 yes
F(1) Cu(1) F(1) 180.0 . 9_757 0_555 yes
F(1) Cu(1) N(1) 90.0 . . 0_555 yes
F(1) Cu(1) N(1) 90.0 . 5_645 0_555 yes
F(1) Cu(1) N(1) 90.0 . 6_665 0_555 yes
F(1) Cu(1) N(1) 90.0 . 2_755 0_555 yes
F(1) Cu(1) N(1) 90.0 9_757 . 0_555 yes
F(1) Cu(1) N(1) 90.0 9_757 5_645 0_555 yes
F(1) Cu(1) N(1) 90.0 9_757 6_665 0_555 yes
F(1) Cu(1) N(1) 90.0 9_757 2_755 0_555 yes
N(1) Cu(1) N(1) 90.0 . 5_645 0_555 yes
N(1) Cu(1) N(1) 90.0 . 6_665 0_555 yes
N(1) Cu(1) N(1) 180.0 . 2_755 0_555 yes
N(1) Cu(1) N(1) 180.0 5_645 6_665 0_555 yes
N(1) Cu(1) N(1) 90.0 5_645 2_755 0_555 yes
N(1) Cu(1) N(1) 90.0 6_665 2_755 0_555 yes
Ge(1) F(1) Cu(1) 180.0 . . 0_555 yes
Ge(1) F(1) F(2) 43.1(5) . . 0_555 yes
Ge(1) F(1) F(2) 43.1(5) . 5_645 0_555 yes
Ge(1) F(1) F(2) 43.1(5) . 6_665 0_555 yes
Ge(1) F(1) F(2) 43.1(5) . 2_755 0_555 yes
Ge(1) F(1) F(3) 44.2(5) . 1_545 0_555 yes
Ge(1) F(1) F(3) 44.2(5) . 4_565 0_555 yes
Ge(1) F(1) F(3) 44.2(5) . 3_745 0_555 yes
Ge(1) F(1) F(3) 44.2(5) . 2_765 0_555 yes
Cu(1) F(1) F(2) 136.9(5) . . 0_555 yes
Cu(1) F(1) F(2) 136.9(5) . 5_645 0_555 yes
Cu(1) F(1) F(2) 136.9(5) . 6_665 0_555 yes
Cu(1) F(1) F(2) 136.9(5) . 2_755 0_555 yes
Cu(1) F(1) F(3) 135.8(5) . 1_545 0_555 yes
Cu(1) F(1) F(3) 135.8(5) . 4_565 0_555 yes
Cu(1) F(1) F(3) 135.8(5) . 3_745 0_555 yes
Cu(1) F(1) F(3) 135.8(5) . 2_765 0_555 yes
F(2) F(1) F(2) 57.8(6) . 5_645 0_555 yes
F(2) F(1) F(2) 57.8(6) . 6_665 0_555 yes
F(2) F(1) F(2) 86.2(10) . 2_755 0_555 yes
F(2) F(1) F(3) 30.7(2) . 1_545 0_555 yes
F(2) F(1) F(3) 30.7(2) . 4_565 0_555 yes
F(2) F(1) F(3) 79.3(6) . 3_745 0_555 yes
F(2) F(1) F(3) 79.3(6) . 2_765 0_555 yes
F(2) F(1) F(2) 86.2(10) 5_645 6_665 0_555 yes
F(2) F(1) F(2) 57.8(6) 5_645 2_755 0_555 yes
F(2) F(1) F(3) 30.7(2) 5_645 1_545 0_555 yes
F(2) F(1) F(3) 79.3(6) 5_645 4_565 0_555 yes
F(2) F(1) F(3) 30.7(2) 5_645 3_745 0_555 yes
F(2) F(1) F(3) 79.3(6) 5_645 2_765 0_555 yes
F(2) F(1) F(2) 57.8(6) 6_665 2_755 0_555 yes
F(2) F(1) F(3) 79.3(6) 6_665 1_545 0_555 yes
F(2) F(1) F(3) 30.7(2) 6_665 4_565 0_555 yes
F(2) F(1) F(3) 79.3(6) 6_665 3_745 0_555 yes
F(2) F(1) F(3) 30.7(2) 6_665 2_765 0_555 yes
F(2) F(1) F(3) 79.3(6) 2_755 1_545 0_555 yes
F(2) F(1) F(3) 79.3(6) 2_755 4_565 0_555 yes
F(2) F(1) F(3) 30.7(2) 2_755 3_745 0_555 yes
F(2) F(1) F(3) 30.7(2) 2_755 2_765 0_555 yes
F(3) F(1) F(3) 59.1(6) 1_545 4_565 0_555 yes
F(3) F(1) F(3) 59.1(6) 1_545 3_745 0_555 yes
F(3) F(1) F(3) 88.5(10) 1_545 2_765 0_555 yes
F(3) F(1) F(3) 88.5(10) 4_565 3_745 0_555 yes
F(3) F(1) F(3) 59.1(6) 4_565 2_765 0_555 yes
F(3) F(1) F(3) 59.1(6) 3_745 2_765 0_555 yes
Ge(1) F(2) F(1) 46.9(5) . . 0_555 yes
Ge(1) F(2) F(1) 46.9(5) . 9_756 0_555 yes
Ge(1) F(2) F(2) 45.000(10) . 5_645 0_555 yes
Ge(1) F(2) F(2) 45.000(10) . 6_665 0_555 yes
Ge(1) F(2) F(3) 70(1) . 1_545 0_555 yes
Ge(1) F(2) F(3) 70(1) . 4_565 0_555 yes
F(1) F(2) F(1) 93.8(10) . 9_756 0_555 yes
F(1) F(2) F(2) 61.1(3) . 5_645 0_555 yes
F(1) F(2) F(2) 61.1(3) . 6_665 0_555 yes
F(1) F(2) F(3) 76(1) . 1_545 0_555 yes
F(1) F(2) F(3) 76(1) . 4_565 0_555 yes
F(1) F(2) F(2) 61.1(3) 9_756 5_645 0_555 yes
F(1) F(2) F(2) 61.1(3) 9_756 6_665 0_555 yes
F(1) F(2) F(3) 76(1) 9_756 1_545 0_555 yes
F(1) F(2) F(3) 76(1) 9_756 4_565 0_555 yes
F(2) F(2) F(2) 90.00(2) 5_645 6_665 0_555 yes
F(2) F(2) F(3) 25(1) 5_645 1_545 0_555 yes
F(2) F(2) F(3) 115(1) 5_645 4_565 0_555 yes
F(2) F(2) F(3) 115(1) 6_665 1_545 0_555 yes
F(2) F(2) F(3) 25(1) 6_665 4_565 0_555 yes
F(3) F(2) F(3) 140(3) 1_545 4_565 0_555 yes
Ge(1) F(3) F(1) 45.8(5) 1_565 1_565 0_555 yes
Ge(1) F(3) F(1) 45.8(5) 1_565 9_766 0_555 yes
Ge(1) F(3) F(2) 64(1) 1_565 1_565 0_555 yes
Ge(1) F(3) F(2) 64(1) 1_565 5_655 0_555 yes
Ge(1) F(3) F(3) 45.000(10) 1_565 4_575 0_555 yes
Ge(1) F(3) F(3) 45.000(10) 1_565 3_755 0_555 yes
Ge(1) F(3) O(2) 180.0 1_565 . 0_555 yes
F(1) F(3) F(1) 91.5(10) 1_565 9_766 0_555 yes
F(1) F(3) F(2) 72(1) 1_565 1_565 0_555 yes
F(1) F(3) F(2) 72(1) 1_565 5_655 0_555 yes
F(1) F(3) F(3) 60.4(3) 1_565 4_575 0_555 yes
F(1) F(3) F(3) 60.4(3) 1_565 3_755 0_555 yes
F(1) F(3) O(2) 134.2(5) 1_565 . 0_555 yes
F(1) F(3) F(2) 72(1) 9_766 1_565 0_555 yes
F(1) F(3) F(2) 72(1) 9_766 5_655 0_555 yes
F(1) F(3) F(3) 60.4(3) 9_766 4_575 0_555 yes
F(1) F(3) F(3) 60.4(3) 9_766 3_755 0_555 yes
F(1) F(3) O(2) 134.2(5) 9_766 . 0_555 yes
F(2) F(3) F(2) 129(3) 1_565 5_655 0_555 yes
F(2) F(3) F(3) 19(1) 1_565 4_575 0_555 yes
F(2) F(3) F(3) 109(1) 1_565 3_755 0_555 yes
F(2) F(3) O(2) 115(1) 1_565 . 0_555 yes
F(2) F(3) F(3) 109(1) 5_655 4_575 0_555 yes
F(2) F(3) F(3) 19(1) 5_655 3_755 0_555 yes
F(2) F(3) O(2) 115(1) 5_655 . 0_555 yes
F(3) F(3) F(3) 90.0 4_575 3_755 0_555 yes
F(3) F(3) O(2) 135.000(10) 4_575 . 0_555 yes
F(3) F(3) O(2) 135.000(10) 3_755 . 0_555 yes
Cu(1) N(1) C(1) 122.2(8) . . 0_555 yes
Cu(1) N(1) C(1) 122.2(8) . 10_557 0_555 yes
Cu(1) N(1) C(2) 152.1(3) . . 0_555 yes
Cu(1) N(1) C(2) 152.1(3) . 10_557 0_555 yes
C(1) N(1) C(1) 115(1) . 10_557 0_555 yes
C(1) N(1) C(2) 29.8(8) . . 0_555 yes
C(1) N(1) C(2) 85.7(9) . 10_557 0_555 yes
C(1) N(1) C(2) 85.7(9) 10_557 . 0_555 yes
C(1) N(1) C(2) 29.8(8) 10_557 10_557 0_555 yes
C(2) N(1) C(2) 55.9(7) . 10_557 0_555 yes
N(1) C(1) C(1) 32.2(8) . 10_557 0_555 yes
N(1) C(1) C(2) 125(1) . . 0_555 yes
N(1) C(1) C(3) 96.7(10) . . 0_555 yes
C(1) C(1) C(2) 93.4(9) 10_557 . 0_555 yes
C(1) C(1) C(3) 64.5(4) 10_557 . 0_555 yes
C(2) C(1) C(3) 28.9(7) . . 0_555 yes
N(1) C(2) C(1) 24.6(8) . . 0_555 yes
N(1) C(2) C(2) 62.1(3) . 10_557 0_555 yes
N(1) C(2) C(3) 94.4(8) . . 0_555 yes
C(1) C(2) C(2) 86.6(9) . 10_557 0_555 yes
C(1) C(2) C(3) 118(1) . . 0_555 yes
C(2) C(2) C(3) 32.3(7) 10_557 . 0_555 yes
C(1) C(3) C(1) 51.0(9) . 10_557 0_555 yes
C(1) C(3) C(2) 32.2(8) . . 0_555 yes
C(1) C(3) C(2) 83.2(9) . 10_557 0_555 yes
C(1) C(3) C(3) 154.5(4) . 2_855 0_555 yes
C(1) C(3) C(2) 83.2(9) 10_557 . 0_555 yes
C(1) C(3) C(2) 32.2(8) 10_557 10_557 0_555 yes
C(1) C(3) C(3) 154.5(4) 10_557 2_855 0_555 yes
C(2) C(3) C(2) 115(1) . 10_557 0_555 yes
C(2) C(3) C(3) 122.3(7) . 2_855 0_555 yes
C(2) C(3) C(3) 122.3(7) 10_557 2_855 0_555 yes

loop_
_geom_bond_atom_site_label_1
_geom_bond_atom_site_label_2
_geom_bond_distance
_geom_bond_site_symmetry_2
_geom_bond_publ_flag
Ge(1) F(1) 1.71(1) . yes
Ge(1) F(1) 1.71(1) 9_756 yes
Ge(1) F(2) 1.60(3) . yes
Ge(1) F(2) 1.60(3) 5_645 yes
Ge(1) F(2) 1.60(3) 6_665 yes
Ge(1) F(2) 1.60(3) 2_755 yes
Ge(1) F(3) 1.67(3) 1_545 yes
Ge(1) F(3) 1.67(3) 4_565 yes
Ge(1) F(3) 1.67(3) 3_745 yes
Ge(1) F(3) 1.67(3) 2_765 yes
Cu(1) F(1) 2.42(1) . yes
Cu(1) F(1) 2.42(1) 9_757 yes
Cu(1) N(1) 2.01(1) . yes
Cu(1) N(1) 2.01(1) 5_645 yes
Cu(1) N(1) 2.01(1) 6_665 yes
Cu(1) N(1) 2.01(1) 2_755 yes
F(1) F(2) 2.34(2) . yes
F(1) F(2) 2.34(2) 5_645 yes
F(1) F(2) 2.34(2) 6_665 yes
F(1) F(2) 2.34(2) 2_755 yes
F(1) F(3) 2.39(2) 1_545 yes
F(1) F(3) 2.39(2) 4_565 yes
F(1) F(3) 2.39(2) 3_745 yes
F(1) F(3) 2.39(2) 2_765 yes
F(2) F(2) 2.26(4) 5_645 yes
F(2) F(2) 2.26(4) 6_665 yes
F(2) F(3) 1.25(1) 1_545 yes
F(2) F(3) 1.25(1) 4_565 yes
F(3) F(3) 2.36(4) 4_575 yes
F(3) F(3) 2.36(4) 3_755 yes
F(3) O(2) 2.16(9) . yes
N(1) C(1) 1.21(2) . yes
N(1) C(1) 1.21(2) 10_557 yes
N(1) C(2) 2.36(2) . yes
N(1) C(2) 2.36(2) 10_557 yes
C(1) C(1) 2.04(3) 10_557 yes
C(1) C(2) 1.44(2) . yes
C(1) C(3) 2.37(2) . yes
C(2) C(2) 2.21(3) 10_557 yes
C(2) C(3) 1.31(1) . yes
C(3) C(3) 1.51(3) 2_855 yes

loop_
_geom_contact_atom_site_label_1
_geom_contact_atom_site_label_2
_geom_contact_distance
_geom_contact_site_symmetry_2
Cu(1) C(1) 2.85(2) 9_757
Cu(1) C(1) 2.85(2) 13_667
Cu(1) C(1) 2.85(2) 14_647
F(1) C(1) 3.00(1) 9_757
F(1) C(1) 3.00(1) 10_557
F(1) C(1) 3.00(1) 13_667
F(1) C(1) 3.00(1) 14_647
F(1) N(1) 3.15(1) .
F(1) N(1) 3.15(1) 2_755
F(1) N(1) 3.15(1) 5_645
F(1) N(1) 3.15(1) 6_665
F(2) O(2) 2.93(8) 1_545
F(2) O(2) 2.93(8) 4_565
F(2) F(3) 3.02(3) 2_765
F(2) F(3) 3.02(3) 3_745
F(2) C(1) 3.28(2) 1_554
F(2) C(1) 3.28(2) 10_557
O(1) O(2) 3.06(4) 1_445
O(1) O(2) 3.06(4) 3_745
O(1) O(1) 3.2(1) 2_655
